data_7212446
loop_
_publ_author_name
'Brondel, Nicolas'
'Moynihan, Eamonn J. A.'
'Lehane, K. Niamh'
'Eccles, Kevin S.'
'Elcoate, Curtis J.'
'Coles, Simon J.'
'Lawrence, Simon E.'
'Maguire, Anita R.'

_publ_section_title
;
 Does intermolecular S&#xE001;O&#x22EF;H--C--S&#xE001;O hydrogen bonding
 in sulfoxides and sulfones provide a robust supramolecular synthon in the
 solid state?
;
_journal_issue 10
_journal_name_full CrystEngComm
_journal_page_first 2910
_journal_paper_doi 10.1039/c000371a
_journal_volume 12
_journal_year 2010
_chemical_absolute_configuration ad
_chemical_formula_moiety 'C13 H11 Br O S'
_chemical_formula_sum 'C13 H11 Br O S'
_chemical_formula_weight 295.19
_chemical_name_systematic
;
?
;
_space_group_IT_number 29
_symmetry_cell_setting orthorhombic
_symmetry_space_group_name_Hall 'P 2c -2ac'
_symmetry_space_group_name_H-M 'P c a 21'
_atom_sites_solution_hydrogens geom
_atom_sites_solution_primary direct
_atom_sites_solution_secondary difmap
_audit_creation_method SHELXL-97
_cell_angle_alpha 90.00
_cell_angle_beta 90.00
_cell_angle_gamma 90.00
_cell_formula_units_Z 4
_cell_length_a 8.2638(2)
_cell_length_b 5.42770(10)
_cell_length_c 27.4202(9)
_cell_measurement_reflns_used 11103
_cell_measurement_temperature 180(2)
_cell_measurement_theta_max 25.03
_cell_measurement_theta_min 1.02
_cell_volume 1229.89(6)
_computing_cell_refinement 'HKL Scalepack (Otwinowski & Minor 1997)'
_computing_data_collection 'Collect (Nonius B.V. 1998)'
_computing_data_reduction
;
HKL Denzo and Scalepack (Otwinowski & Minor 1997)
;
_computing_molecular_graphics 'PLATON (Spek, 2002)'
_computing_publication_material 'SHELXL--97; PLATON'
_computing_structure_refinement 'SHELXL-97 (Sheldrick 1997)'
_computing_structure_solution 'SIR-92 (Altomare et al. 1994)'
_diffrn_ambient_temperature 180(2)
_diffrn_measured_fraction_theta_full 0.996
_diffrn_measured_fraction_theta_max 0.996
_diffrn_measurement_device_type 'Nonius Kappa CCD'
_diffrn_measurement_method 'Thin slice \w and \f scans'
_diffrn_radiation_source 'fine-focus sealed tube'
_diffrn_radiation_type MoK\a
_diffrn_radiation_wavelength 0.71073
_diffrn_reflns_av_R_equivalents 0.0694
_diffrn_reflns_av_sigmaI/netI 0.0507
_diffrn_reflns_limit_h_max 9
_diffrn_reflns_limit_h_min -9
_diffrn_reflns_limit_k_max 6
_diffrn_reflns_limit_k_min -6
_diffrn_reflns_limit_l_max 25
_diffrn_reflns_limit_l_min -32
_diffrn_reflns_number 6583
_diffrn_reflns_theta_full 24.99
_diffrn_reflns_theta_max 24.99
_diffrn_reflns_theta_min 4.04
_exptl_absorpt_coefficient_mu 3.487
_exptl_absorpt_correction_T_max 0.842
_exptl_absorpt_correction_T_min 0.677
_exptl_absorpt_correction_type multi-scan
_exptl_absorpt_process_details
;
multi-scan from symmetry-related measurements
Sortav (Blessing 1995)
;
_exptl_crystal_colour colourless
_exptl_crystal_density_diffrn 1.594
_exptl_crystal_density_method 'not measured'
_exptl_crystal_description needle
_exptl_crystal_F_000 592
_exptl_crystal_size_max 0.18
_exptl_crystal_size_mid 0.05
_exptl_crystal_size_min 0.05
_refine_diff_density_max 0.862
_refine_diff_density_min -0.574
_refine_diff_density_rms 0.104
_refine_ls_abs_structure_details 'Flack H D (1983), Acta Cryst. A39, 876-881'
_refine_ls_abs_structure_Flack -0.019(18)
_refine_ls_extinction_method none
_refine_ls_goodness_of_fit_ref 1.190
_refine_ls_hydrogen_treatment constr
_refine_ls_matrix_type full
_refine_ls_number_parameters 145
_refine_ls_number_reflns 1873
_refine_ls_number_restraints 1
_refine_ls_restrained_S_all 1.189
_refine_ls_R_factor_all 0.0674
_refine_ls_R_factor_gt 0.0539
_refine_ls_shift/su_max 0.000
_refine_ls_shift/su_mean 0.000
_refine_ls_structure_factor_coef Fsqd
_refine_ls_weighting_details 'calc w=1/[\s^2^(Fo^2^)+(0.0595P)^2^+0.8294P] where P=(Fo^2^+2Fc^2^)/3'
_refine_ls_weighting_scheme calc
_refine_ls_wR_factor_gt 0.1221
_refine_ls_wR_factor_ref 0.1312
_reflns_number_gt 1563
_reflns_number_total 1873
_reflns_threshold_expression >2sigma(I)
_cod_data_source_file c000371a.txt
_cod_data_source_block compound_19
_cod_database_code 7212446

loop_
_symmetry_equiv_pos_as_xyz
'x, y, z'
'-x, -y, z+1/2'
'-x+1/2, y, z+1/2'
'x+1/2, -y, z'

loop_
_atom_site_label
_atom_site_type_symbol
_atom_site_fract_x
_atom_site_fract_y
_atom_site_fract_z
_atom_site_U_iso_or_equiv
_atom_site_adp_type
_atom_site_occupancy
_atom_site_symmetry_multiplicity
_atom_site_calc_flag
_atom_site_refinement_flags
Br1 Br 0.81035(11) 0.79275(16) -0.00339(3) 0.0898(4) Uani 1 1 d .
S1 S 0.81796(16) 0.8266(2) 0.24817(6) 0.0396(4) Uani 1 1 d .
O3 O 0.8402(5) 1.0933(7) 0.23706(17) 0.0507(11) Uani 1 1 d .
C4 C 0.8042(8) 0.5522(13) 0.0882(3) 0.0536(17) Uani 1 1 d .
H4A H 0.7362 0.4367 0.0721 0.064 Uiso 1 1 calc R
C5 C 0.9616(8) 0.9249(14) 0.0859(3) 0.0528(17) Uani 1 1 d .
H5A H 1.0015 1.0621 0.0681 0.063 Uiso 1 1 calc R
C6 C 0.9392(7) 0.6941(11) 0.1611(2) 0.0376(13) Uani 1 1 d .
C7 C 0.8440(7) 0.5235(11) 0.1371(2) 0.0458(15) Uani 1 1 d .
H7A H 0.8049 0.3840 0.1544 0.055 Uiso 1 1 calc R
C8 C 0.8479(8) 0.5769(12) 0.3346(2) 0.0472(15) Uani 1 1 d .
H8A H 0.7753 0.4602 0.3209 0.057 Uiso 1 1 calc R
C9 C 0.9991(8) 0.8959(12) 0.1350(2) 0.0484(15) Uani 1 1 d .
H9A H 1.0658 1.0137 0.1509 0.058 Uiso 1 1 calc R
C10 C 0.9988(8) 0.9530(11) 0.3285(2) 0.0452(14) Uani 1 1 d .
H10A H 1.0301 1.0926 0.3098 0.054 Uiso 1 1 calc R
C11 C 0.9071(9) 0.5474(13) 0.3820(3) 0.0541(17) Uani 1 1 d .
H11A H 0.8786 0.4048 0.4001 0.065 Uiso 1 1 calc R
C12 C 0.8972(7) 0.7786(10) 0.3085(2) 0.0387(13) Uani 1 1 d .
C13 C 1.0051(8) 0.7200(11) 0.4023(2) 0.0526(16) Uani 1 1 d .
H13A H 1.0401 0.7013 0.4351 0.063 Uiso 1 1 calc R
C14 C 0.9759(7) 0.6664(10) 0.2142(2) 0.0392(13) Uani 1 1 d .
H14A H 1.0831 0.7386 0.2218 0.047 Uiso 1 1 calc R
H14B H 0.9778 0.4898 0.2233 0.047 Uiso 1 1 calc R
C15 C 1.0547(9) 0.9251(13) 0.3753(2) 0.0522(17) Uani 1 1 d .
H15A H 1.1261 1.0432 0.3892 0.063 Uiso 1 1 calc R
C51 C 0.8659(9) 0.7518(13) 0.0638(3) 0.0530(16) Uani 1 1 d .

loop_
_atom_site_aniso_label
_atom_site_aniso_U_11
_atom_site_aniso_U_22
_atom_site_aniso_U_33
_atom_site_aniso_U_23
_atom_site_aniso_U_13
_atom_site_aniso_U_12
Br1 0.1211(9) 0.1220(8) 0.0264(4) 0.0069(6) -0.0071(6) 0.0035(5)
S1 0.0393(7) 0.0460(7) 0.0335(8) -0.0001(7) -0.0010(7) 0.0037(6)
O3 0.062(2) 0.049(2) 0.040(3) 0.006(2) 0.001(2) 0.009(2)
C4 0.060(4) 0.059(4) 0.041(4) -0.007(3) -0.007(3) -0.006(3)
C5 0.060(4) 0.061(4) 0.038(4) 0.006(3) 0.009(3) 0.002(3)
C6 0.036(3) 0.041(3) 0.036(3) -0.003(3) 0.006(3) 0.004(3)
C7 0.059(4) 0.043(3) 0.036(4) 0.003(3) 0.001(3) -0.007(3)
C8 0.057(4) 0.049(3) 0.036(4) 0.000(3) 0.002(3) 0.004(3)
C9 0.053(4) 0.050(3) 0.042(4) 0.002(3) 0.003(3) -0.007(3)
C10 0.051(3) 0.049(3) 0.036(3) 0.000(3) 0.004(3) 0.000(3)
C11 0.068(5) 0.051(4) 0.042(4) 0.013(3) 0.010(4) 0.007(4)
C12 0.036(3) 0.042(3) 0.038(4) 0.001(3) 0.002(3) 0.003(3)
C13 0.063(4) 0.064(4) 0.031(4) -0.001(3) 0.002(3) 0.006(3)
C14 0.045(3) 0.040(3) 0.033(3) -0.001(2) -0.001(3) 0.002(3)
C15 0.065(5) 0.058(4) 0.034(4) -0.004(3) -0.001(3) -0.005(3)
C51 0.059(4) 0.068(4) 0.032(4) 0.003(3) -0.004(3) 0.004(3)

loop_
_atom_type_symbol
_atom_type_description
_atom_type_scat_dispersion_real
_atom_type_scat_dispersion_imag
_atom_type_scat_source
C C 0.0033 0.0016 'International Tables Vol C Tables 4.2.6.8 and 6.1.1.4'
H H 0.0000 0.0000 'International Tables Vol C Tables 4.2.6.8 and 6.1.1.4'
S S 0.1246 0.1234 'International Tables Vol C Tables 4.2.6.8 and 6.1.1.4'
O O 0.0106 0.0060 'International Tables Vol C Tables 4.2.6.8 and 6.1.1.4'
Br Br -0.2901 2.4595 'International Tables Vol C Tables 4.2.6.8 and 6.1.1.4'

loop_
_geom_angle_atom_site_label_1
_geom_angle_atom_site_label_2
_geom_angle_atom_site_label_3
_geom_angle
O3 S1 C12 106.5(3)
O3 S1 C14 105.7(3)
C12 S1 C14 98.0(3)
C51 C4 C7 118.1(6)
C51 C4 H4A 120.9
C7 C4 H4A 120.9
C51 C5 C9 118.7(7)
C51 C5 H5A 120.6
C9 C5 H5A 120.6
C7 C6 C9 118.9(6)
C7 C6 C14 120.8(6)
C9 C6 C14 120.3(5)
C6 C7 C4 121.3(6)
C6 C7 H7A 119.4
C4 C7 H7A 119.4
C12 C8 C11 118.3(6)
C12 C8 H8A 120.9
C11 C8 H8A 120.9
C5 C9 C6 120.3(6)
C5 C9 H9A 119.8
C6 C9 H9A 119.8
C15 C10 C12 120.0(6)
C15 C10 H10A 120.0
C12 C10 H10A 120.0
C13 C11 C8 120.8(6)
C13 C11 H11A 119.6
C8 C11 H11A 119.6
C8 C12 C10 121.4(6)
C8 C12 S1 119.3(5)
C10 C12 S1 119.2(4)
C11 C13 C15 120.4(7)
C11 C13 H13A 119.8
C15 C13 H13A 119.8
C6 C14 S1 107.7(4)
C6 C14 H14A 110.2
S1 C14 H14A 110.2
C6 C14 H14B 110.2
S1 C14 H14B 110.2
H14A C14 H14B 108.5
C10 C15 C13 119.0(7)
C10 C15 H15A 120.5
C13 C15 H15A 120.5
C5 C51 C4 122.7(7)
C5 C51 Br1 119.1(5)
C4 C51 Br1 118.2(5)

loop_
_geom_bond_atom_site_label_1
_geom_bond_atom_site_label_2
_geom_bond_distance
Br1 C51 1.911(7)
S1 O3 1.491(4)
S1 C12 1.798(7)
S1 C14 1.824(6)
C4 C51 1.372(10)
C4 C7 1.390(9)
C4 H4A 0.9500
C5 C51 1.370(10)
C5 C9 1.389(9)
C5 H5A 0.9500
C6 C7 1.382(9)
C6 C9 1.399(9)
C6 C14 1.496(8)
C7 H7A 0.9500
C8 C12 1.371(9)
C8 C11 1.396(10)
C8 H8A 0.9500
C9 H9A 0.9500
C10 C15 1.374(9)
C10 C12 1.379(9)
C10 H10A 0.9500
C11 C13 1.358(10)
C11 H11A 0.9500
C13 C15 1.399(9)
C13 H13A 0.9500
C14 H14A 0.9900
C14 H14B 0.9900
C15 H15A 0.9500

loop_
_geom_torsion_atom_site_label_1
_geom_torsion_atom_site_label_2
_geom_torsion_atom_site_label_3
_geom_torsion_atom_site_label_4
_geom_torsion
C9 C6 C7 C4 -1.5(9)
C14 C6 C7 C4 177.6(6)
C51 C4 C7 C6 1.8(10)
C51 C5 C9 C6 -0.3(10)
C7 C6 C9 C5 0.7(9)
C14 C6 C9 C5 -178.4(6)
C12 C8 C11 C13 3.0(10)
C11 C8 C12 C10 -1.9(9)
C11 C8 C12 S1 -178.1(5)
C15 C10 C12 C8 0.9(9)
C15 C10 C12 S1 177.1(5)
O3 S1 C12 C8 158.9(5)
C14 S1 C12 C8 -92.0(5)
O3 S1 C12 C10 -17.3(5)
C14 S1 C12 C10 91.7(5)
C8 C11 C13 C15 -3.1(10)
C7 C6 C14 S1 -90.0(6)
C9 C6 C14 S1 89.2(6)
O3 S1 C14 C6 -67.3(4)
C12 S1 C14 C6 -177.0(4)
C12 C10 C15 C13 -0.9(10)
C11 C13 C15 C10 2.1(10)
C9 C5 C51 C4 0.7(11)
C9 C5 C51 Br1 178.9(5)
C7 C4 C51 C5 -1.4(11)
C7 C4 C51 Br1 -179.6(5)
